data_1574089
loop_
_publ_author_name
'Mart\'inez-Vivas, Sebasti\'an'
'Poyatos, Macarena'
'Peris, Eduardo'

_publ_section_title
;
 Fluoride-induced redox-switchable behaviour of a palladium(ii)/(iv)
 couple
;
_journal_issue 15
_journal_name_full 'Chemical Science'
_journal_page_first 6257
_journal_page_last 6264
_journal_paper_doi 10.1039/D4SC08203F
_journal_volume 16
_journal_year 2025
_chemical_formula_moiety '2(I), C39 H42 N6 O4'
_chemical_formula_sum 'C39 H42 I2 N6 O4'
_chemical_formula_weight 912.58
_chemical_name_systematic 'salt [1](I)2'
_space_group_crystal_system triclinic
_space_group_IT_number 2
_space_group_name_Hall '-P 1'
_space_group_name_H-M_alt 'P -1'
_atom_sites_solution_hydrogens geom
_atom_sites_solution_primary iterative
_audit_creation_date 2024-09-04
_audit_creation_method
;
Olex2 1.5
(compiled 2024.02.16 svn.r378c4104 for OlexSys, GUI svn.r6928)
;
_audit_update_record
;
2024-09-30 deposited with the CCDC.	2025-03-07 downloaded from the CCDC.
;
_cell_angle_alpha 106.528(3)
_cell_angle_beta 102.260(3)
_cell_angle_gamma 90.213(3)
_cell_formula_units_Z 4
_cell_length_a 14.2539(12)
_cell_length_b 17.2346(16)
_cell_length_c 17.3593(17)
_cell_measurement_reflns_used 9548
_cell_measurement_temperature 100.00
_cell_measurement_theta_max 54.228
_cell_measurement_theta_min 4.846
_cell_volume 3985.7(6)
_computing_cell_refinement 'SAINT V8.40B (Bruker AXS LLC, 2019)'
_computing_data_reduction 'SAINT V8.40B (Bruker AXS LLC, 2019)'
_computing_molecular_graphics 'Olex2 1.5 (Dolomanov et al., 2009)'
_computing_publication_material 'Olex2 1.5 (Dolomanov et al., 2009)'
_computing_structure_refinement 'SHELXL 2019/3 (Sheldrick, 2015)'
_computing_structure_solution 'olex2.solve 1.5 (Bourhis et al., 2015)'
_diffrn_ambient_temperature 100.00
_diffrn_measured_fraction_theta_full 0.999
_diffrn_measured_fraction_theta_max 0.999
_diffrn_measurement_device_type 'Bruker APEX-II CCD'
_diffrn_measurement_method '\f and \w scans'
_diffrn_radiation_type MoK\a
_diffrn_radiation_wavelength 0.71073
_diffrn_reflns_av_R_equivalents 0.0530
_diffrn_reflns_av_unetI/netI 0.0261
_diffrn_reflns_Laue_measured_fraction_full 0.999
_diffrn_reflns_Laue_measured_fraction_max 0.999
_diffrn_reflns_limit_h_max 17
_diffrn_reflns_limit_h_min -17
_diffrn_reflns_limit_k_max 21
_diffrn_reflns_limit_k_min -21
_diffrn_reflns_limit_l_max 21
_diffrn_reflns_limit_l_min -21
_diffrn_reflns_number 138674
_diffrn_reflns_point_group_measured_fraction_full 0.999
_diffrn_reflns_point_group_measured_fraction_max 0.999
_diffrn_reflns_theta_full 25.242
_diffrn_reflns_theta_max 26.370
_diffrn_reflns_theta_min 1.942
_diffrn_source_current 1.4
_diffrn_source_power 0.07
_diffrn_source_voltage 50.0
_diffrn_standards_number 0
_exptl_absorpt_coefficient_mu 1.624
_exptl_absorpt_correction_T_max 0.8620
_exptl_absorpt_correction_T_min 0.8009
_exptl_absorpt_correction_type multi-scan
_exptl_absorpt_process_details
;
SADABS-2016/2 (Bruker,2016/2) was used for absorption correction.
wR2(int) was 0.0753 before and 0.0600 after correction.
The Ratio of minimum to maximum transmission is 0.9291.
The \l/2 correction factor is Not present.
;
_exptl_crystal_colour orange
_exptl_crystal_colour_primary orange
_exptl_crystal_density_diffrn 1.521
_exptl_crystal_description plate
_exptl_crystal_F_000 1824
_exptl_crystal_size_max 0.24
_exptl_crystal_size_mid 0.12
_exptl_crystal_size_min 0.02
_refine_diff_density_max 4.185
_refine_diff_density_min -3.078
_refine_diff_density_rms 0.158
_refine_ls_extinction_method none
_refine_ls_goodness_of_fit_ref 1.088
_refine_ls_hydrogen_treatment constr
_refine_ls_matrix_type full
_refine_ls_number_parameters 863
_refine_ls_number_reflns 16285
_refine_ls_number_restraints 1
_refine_ls_restrained_S_all 1.089
_refine_ls_R_factor_all 0.0799
_refine_ls_R_factor_gt 0.0706
_refine_ls_shift/su_max 0.001
_refine_ls_shift/su_mean 0.000
_refine_ls_structure_factor_coef Fsqd
_refine_ls_weighting_details 'w=1/[\s^2^(Fo^2^)+(0.0711P)^2^+37.2360P] where P=(Fo^2^+2Fc^2^)/3'
_refine_ls_weighting_scheme calc
_refine_ls_wR_factor_gt 0.1776
_refine_ls_wR_factor_ref 0.1843
_reflns_Friedel_coverage 0.000
_reflns_number_gt 14145
_reflns_number_total 16285
_reflns_threshold_expression 'I > 2\s(I)'
_cod_data_source_file d4sc08203f2.cif
_cod_data_source_block 24pfa002b
_cod_depositor_comments 'Adding full bibliography for 1574089--1574091.cif.'
_cod_database_code 1574089
_shelx_shelxl_version_number 2019/3
_shelx_space_group_comment
;
The symmetry employed for this shelxl refinement is uniquely defined
by the following loop, which should always be used as a source of
symmetry information in preference to the above space-group names.
They are only intended as comments.
;
_shelx_estimated_absorpt_t_max 0.968
_shelx_estimated_absorpt_t_min 0.697
_olex2_refinement_description
;
1. Fixed Uiso
 At 1.2 times of:
  All C(H) groups, All C(H,H) groups
 At 1.5 times of:
  All C(H,H,H) groups
2. Restrained distances
 C47-C48
 1.54 with sigma of 0.02
3. Uiso/Uaniso restraints and constraints
Uanis(C12) = Uanis(C13) = Uanis(C14)
Uanis(C74) = Uanis(C75) = Uanis(C76) = Uanis(C77) = Uanis(C78)
Uanis(C39) = Uanis(C38) = Uanis(C35) = Uanis(C36) = Uanis(C37)
4.a Ternary CH refined with riding coordinates:
 C35(H35), C74(H74)
4.b Secondary CH2 refined with riding coordinates:
 C7(H7A,H7B), C8(H8A,H8B), C9(H9A,H9B), C11(H11A,H11B), C12(H12A,H12B),
 C13(H13A,H13B), C36(H36A,H36B), C38(H38A,H38B), C46(H46A,H46B), C47(H47A,H47B),
  C48(H48A,H48B), C50(H50A,H50B), C51(H51A,H51B), C52(H52A,H52B), C75(H75A,
 H75B), C77(H77A,H77B)
4.c Me refined with riding coordinates:
 C10(H10A,H10B,H10C), C14(H14A,H14B,H14C), C76(H76A,H76B,H76C), C78(H78A,H78B,
 H78C)
4.d Aromatic/amide H refined with riding coordinates:
 C1(H1), C2(H2), C3(H3), C4(H4), C5(H5), C6(H6), C15(H15), C18(H18), C19(H19),
 C25(H25), C27(H27), C28(H28), C30(H30), C40(H40), C41(H41), C42(H42), C43(H43),
  C44(H44), C45(H45), C54(H54), C57(H57), C58(H58), C64(H64), C66(H66),
 C67(H67), C69(H69)
4.e Idealised Me refined as rotating group:
 C37(H37A,H37B,H37C), C39(H39A,H39B,H39C), C49(H49A,H49B,H49C), C53(H53A,H53B,
 H53C)
;
_olex2_submission_special_instructions 'No special instructions were received'

loop_
_space_group_symop_operation_xyz
'x, y, z'
'-x, -y, -z'

loop_
_atom_site_label
_atom_site_type_symbol
_atom_site_fract_x
_atom_site_fract_y
_atom_site_fract_z
_atom_site_U_iso_or_equiv
_atom_site_adp_type
_atom_site_occupancy
_atom_site_site_symmetry_order
_atom_site_calc_flag
_atom_site_refinement_flags_posn
_atom_site_refinement_flags_adp
_atom_site_refinement_flags_occupancy
_atom_site_disorder_assembly
_atom_site_disorder_group
I1 I 0.16906(3) 0.71647(3) -0.07845(3) 0.03514(12) Uani 1 1 d . . . . .
I2 I 0.28766(3) 0.21485(3) -0.07859(3) 0.03423(12) Uani 1 1 d . . . . .
I3 I 0.00368(4) 0.56571(4) 0.35881(4) 0.05417(17) Uani 1 1 d . . . . .
I4 I 0.31920(5) 0.94026(4) 0.64002(4) 0.05815(18) Uani 1 1 d . . . . .
O1 O 0.3762(3) 0.5834(3) 0.0841(3) 0.0324(10) Uani 1 1 d . . . . .
O2 O 0.1489(3) 0.4280(3) -0.1278(3) 0.0392(12) Uani 1 1 d . . . . .
O3 O 0.6635(4) 0.6085(4) -0.1916(4) 0.0503(14) Uani 1 1 d . . . . .
O4 O 0.4497(5) 0.4301(4) -0.4000(3) 0.0548(15) Uani 1 1 d . . . . .
N1 N -0.0337(4) 0.7406(3) 0.2063(4) 0.0281(11) Uani 1 1 d . . . . .
N2 N 0.0454(4) 0.6522(3) 0.1352(3) 0.0256(11) Uani 1 1 d . . . . .
N3 N 0.1077(3) 0.3777(3) 0.1410(3) 0.0254(11) Uani 1 1 d . . . . .
N4 N 0.0711(4) 0.3139(3) 0.2225(4) 0.0308(12) Uani 1 1 d . . . . .
N5 N 0.2639(4) 0.5040(3) -0.0226(4) 0.0273(11) Uani 1 1 d . . . . .
N6 N 0.5596(5) 0.5179(5) -0.2964(4) 0.0504(18) Uani 1 1 d . . . . .
C1 C 0.0121(4) 0.6734(4) 0.2040(4) 0.0271(13) Uani 1 1 d . . . . .
H1 H 0.019902 0.645157 0.244376 0.033 Uiso 1 1 calc R U . . .
C2 C 0.0663(5) 0.3841(4) 0.2049(4) 0.0303(13) Uani 1 1 d . . . . .
H2 H 0.038430 0.430763 0.232790 0.036 Uiso 1 1 calc R U . . .
C3 C -0.0279(5) 0.7645(4) 0.1386(5) 0.0321(14) Uani 1 1 d . . . . .
H3 H -0.053839 0.811306 0.126032 0.038 Uiso 1 1 calc R U . . .
C4 C 0.0212(5) 0.7099(4) 0.0927(5) 0.0321(14) Uani 1 1 d . . . . .
H4 H 0.036262 0.710416 0.042140 0.039 Uiso 1 1 calc R U . . .
C5 C 0.1391(5) 0.3003(4) 0.1173(4) 0.0302(14) Uani 1 1 d . . . . .
H5 H 0.171199 0.279193 0.073896 0.036 Uiso 1 1 calc R U . . .
C6 C 0.1151(5) 0.2608(4) 0.1682(4) 0.0309(14) Uani 1 1 d . . . . .
H6 H 0.126571 0.206162 0.166524 0.037 Uiso 1 1 calc R U . . .
C7 C 0.0333(6) 0.2993(5) 0.2896(5) 0.0451(18) Uani 1 1 d . . . . .
H7A H -0.006083 0.247105 0.269497 0.054 Uiso 1 1 calc R U . . .
H7B H -0.008202 0.343070 0.309444 0.054 Uiso 1 1 calc R U . . .
C8 C 0.1202(10) 0.2967(9) 0.3629(7) 0.088(4) Uani 1 1 d . . . . .
H8A H 0.154552 0.247217 0.345115 0.105 Uiso 1 1 calc R U . . .
H8B H 0.166014 0.344180 0.374883 0.105 Uiso 1 1 calc R U . . .
C9 C 0.0907(11) 0.2972(9) 0.4367(8) 0.093(4) Uani 1 1 d . . . . .
H9A H 0.045666 0.249745 0.426954 0.112 Uiso 1 1 calc R U . . .
H9B H 0.058957 0.347364 0.457651 0.112 Uiso 1 1 calc R U . . .
C10 C 0.1859(15) 0.2930(11) 0.4987(10) 0.156(9) Uani 1 1 d . . . . .
H10A H 0.171588 0.293030 0.551462 0.234 Uiso 1 1 calc R U . . .
H10B H 0.216447 0.243145 0.476530 0.234 Uiso 1 1 calc R U . . .
H10C H 0.229651 0.340122 0.507026 0.234 Uiso 1 1 calc R U . . .
C11 C -0.0873(5) 0.7779(4) 0.2694(5) 0.0368(15) Uani 1 1 d . . . . .
H11A H -0.076066 0.749218 0.312179 0.044 Uiso 1 1 calc R U . . .
H11B H -0.156933 0.771098 0.243747 0.044 Uiso 1 1 calc R U . . .
C12 C -0.0587(16) 0.8673(8) 0.3101(12) 0.136(5) Uani 1 1 d . . . . .
H12A H 0.011546 0.874513 0.333201 0.163 Uiso 1 1 calc R U . . .
H12B H -0.073404 0.896594 0.267934 0.163 Uiso 1 1 calc R U . . .
C13 C -0.1082(16) 0.9025(9) 0.3753(12) 0.136(5) Uani 1 1 d . . . . .
H13A H -0.172362 0.874340 0.364808 0.163 Uiso 1 1 calc R U . . .
H13B H -0.115425 0.961044 0.382520 0.163 Uiso 1 1 calc R U . . .
C14 C -0.0388(16) 0.8878(9) 0.4502(12) 0.136(5) Uani 1 1 d . . . . .
H14A H -0.064538 0.909260 0.499583 0.204 Uiso 1 1 calc R U . . .
H14B H -0.032152 0.829412 0.440522 0.204 Uiso 1 1 calc R U . . .
H14C H 0.024251 0.915303 0.458068 0.204 Uiso 1 1 calc R U . . .
C15 C 0.0724(4) 0.5130(4) 0.1337(4) 0.0268(13) Uani 1 1 d . . . . .
H15 H 0.026944 0.514679 0.166882 0.032 Uiso 1 1 calc R U . . .
C16 C 0.1211(4) 0.4438(4) 0.1090(4) 0.0270(13) Uani 1 1 d . . . . .
C17 C 0.0923(4) 0.5796(4) 0.1084(4) 0.0269(13) Uani 1 1 d . . . . .
C18 C 0.1843(4) 0.4384(4) 0.0569(4) 0.0276(13) Uani 1 1 d . . . . .
H18 H 0.216109 0.390390 0.039313 0.033 Uiso 1 1 calc R U . . .
C19 C 0.1557(4) 0.5777(4) 0.0577(4) 0.0279(13) Uani 1 1 d . . . . .
H19 H 0.169100 0.623965 0.041358 0.033 Uiso 1 1 calc R U . . .
C20 C 0.1989(4) 0.5061(4) 0.0317(4) 0.0292(13) Uani 1 1 d . . . . .
C21 C 0.2283(4) 0.4624(4) -0.1058(4) 0.0289(13) Uani 1 1 d . . . . .
C22 C 0.3523(4) 0.5502(3) 0.0110(4) 0.0248(12) Uani 1 1 d . . . . .
C23 C 0.2920(4) 0.4640(4) -0.1622(4) 0.0274(13) Uani 1 1 d . . . . .
C24 C 0.4119(4) 0.5544(3) -0.0480(4) 0.0233(12) Uani 1 1 d . . . . .
C25 C 0.2638(5) 0.4222(4) -0.2442(5) 0.0335(14) Uani 1 1 d . . . . .
H25 H 0.203152 0.392119 -0.264376 0.040 Uiso 1 1 calc R U . . .
C26 C 0.3808(4) 0.5099(3) -0.1316(4) 0.0232(12) Uani 1 1 d . . . . .
C27 C 0.4977(4) 0.6019(4) -0.0206(4) 0.0247(12) Uani 1 1 d . . . . .
H27 H 0.517931 0.631929 0.035855 0.030 Uiso 1 1 calc R U . . .
C28 C 0.3233(5) 0.4233(4) -0.2984(5) 0.0362(15) Uani 1 1 d . . . . .
H28 H 0.303424 0.393271 -0.354894 0.043 Uiso 1 1 calc R U . . .
C29 C 0.4404(4) 0.5125(4) -0.1868(4) 0.0249(12) Uani 1 1 d . . . . .
C30 C 0.5549(4) 0.6056(4) -0.0764(4) 0.0266(13) Uani 1 1 d . . . . .
H30 H 0.612884 0.639350 -0.057870 0.032 Uiso 1 1 calc R U . . .
C31 C 0.4112(5) 0.4680(4) -0.2700(4) 0.0317(14) Uani 1 1 d . . . . .
C32 C 0.5271(4) 0.5607(4) -0.1571(4) 0.0263(12) Uani 1 1 d . . . . .
C33 C 0.4733(6) 0.4694(5) -0.3278(5) 0.0421(17) Uani 1 1 d . . . . .
C34 C 0.5894(5) 0.5651(5) -0.2150(5) 0.0398(16) Uani 1 1 d . . . . .
C35 C 0.6239(11) 0.5169(12) -0.3553(10) 0.116(3) Uani 1 1 d . . . . .
H35 H 0.588687 0.476889 -0.407592 0.140 Uiso 1 1 calc R U . . .
C36 C 0.7108(11) 0.4819(12) -0.3362(10) 0.116(3) Uani 1 1 d . . . . .
H36A H 0.754684 0.523154 -0.291101 0.140 Uiso 1 1 calc R U . . .
H36B H 0.739766 0.470255 -0.384945 0.140 Uiso 1 1 calc R U . . .
C37 C 0.7089(11) 0.4029(11) -0.3098(9) 0.116(3) Uani 1 1 d . . . . .
H37A H 0.677649 0.411927 -0.263174 0.175 Uiso 1 1 calc R U . . .
H37B H 0.774977 0.388116 -0.293476 0.175 Uiso 1 1 calc R U . . .
H37C H 0.673024 0.358843 -0.356160 0.175 Uiso 1 1 calc R U . . .
C38 C 0.6172(11) 0.6030(12) -0.3774(10) 0.116(3) Uani 1 1 d . . . . .
H38A H 0.664411 0.642478 -0.333519 0.140 Uiso 1 1 calc R U . . .
H38B H 0.639735 0.594762 -0.429083 0.140 Uiso 1 1 calc R U . . .
C39 C 0.5330(11) 0.6390(12) -0.3868(9) 0.116(3) Uani 1 1 d . . . . .
H39A H 0.487184 0.605081 -0.435253 0.175 Uiso 1 1 calc R U . . .
H39B H 0.544215 0.692250 -0.394291 0.175 Uiso 1 1 calc R U . . .
H39C H 0.506773 0.645751 -0.337667 0.175 Uiso 1 1 calc R U . . .
O5 O 0.1718(3) 1.0910(3) -0.9180(3) 0.0364(11) Uani 1 1 d . . . . .
O6 O 0.2882(3) 0.9324(3) -1.1296(4) 0.0405(12) Uani 1 1 d . . . . .
O7 O -0.2711(4) 1.0888(5) -1.1907(4) 0.0587(17) Uani 1 1 d . . . . .
O8 O -0.1622(4) 0.9122(5) -1.3971(4) 0.0628(18) Uani 1 1 d . . . . .
N7 N 0.6477(4) 1.2413(3) -0.7888(4) 0.0291(12) Uani 1 1 d . . . . .
N8 N 0.5293(4) 1.1547(3) -0.8608(4) 0.0290(12) Uani 1 1 d . . . . .
N9 N 0.4631(4) 0.8785(3) -0.8618(4) 0.0261(11) Uani 1 1 d . . . . .
N10 N 0.5394(4) 0.8110(3) -0.7836(4) 0.0336(12) Uani 1 1 d . . . . .
N11 N 0.2273(4) 1.0088(3) -1.0241(4) 0.0299(12) Uani 1 1 d . . . . .
N12 N -0.2205(5) 0.9959(6) -1.2939(4) 0.063(2) Uani 1 1 d . . . . .
C40 C 0.5993(4) 1.1739(4) -0.7918(5) 0.0298(14) Uani 1 1 d . . . . .
H40 H 0.611942 1.144706 -0.752294 0.036 Uiso 1 1 calc R U . . .
C41 C 0.5374(5) 0.8811(4) -0.7996(5) 0.0344(15) Uani 1 1 d . . . . .
H41 H 0.581930 0.926541 -0.771299 0.041 Uiso 1 1 calc R U . . .
C42 C 0.6077(4) 1.2659(4) -0.8562(5) 0.0309(14) Uani 1 1 d . . . . .
H42 H 0.628841 1.312569 -0.868338 0.037 Uiso 1 1 calc R U . . .
C43 C 0.5331(5) 1.2127(4) -0.9026(5) 0.0317(14) Uani 1 1 d . . . . .
H43 H 0.491955 1.214371 -0.952883 0.038 Uiso 1 1 calc R U . . .
C44 C 0.4151(5) 0.8030(4) -0.8861(4) 0.0299(14) Uani 1 1 d . . . . .
H44 H 0.359051 0.784466 -0.928923 0.036 Uiso 1 1 calc R U . . .
C45 C 0.4624(5) 0.7604(4) -0.8378(4) 0.0313(14) Uani 1 1 d . . . . .
H45 H 0.446388 0.706020 -0.840289 0.038 Uiso 1 1 calc R U . . .
C46 C 0.6158(6) 0.7889(5) -0.7231(6) 0.0478(19) Uani 1 1 d . . . . .
H46A H 0.627981 0.731304 -0.746243 0.057 Uiso 1 1 calc R U . . .
H46B H 0.675592 0.821813 -0.716550 0.057 Uiso 1 1 calc R U . . .
C47 C 0.5968(11) 0.7993(13) -0.6424(9) 0.132(8) Uani 1 1 d D . . . .
H47A H 0.650117 0.776471 -0.610930 0.159 Uiso 1 1 calc R U . . .
H47B H 0.601059 0.858402 -0.614654 0.159 Uiso 1 1 calc R U . . .
C48 C 0.5099(12) 0.7667(17) -0.6335(13) 0.180(12) Uani 1 1 d D . . . .
H48A H 0.503887 0.707579 -0.661286 0.216 Uiso 1 1 calc R U . . .
H48B H 0.455550 0.790801 -0.662372 0.216 Uiso 1 1 calc R U . . .
C49 C 0.5001(12) 0.7808(11) -0.5416(9) 0.113(5) Uani 1 1 d . . . . .
H49A H 0.446104 0.745897 -0.540867 0.170 Uiso 1 1 calc R U . . .
H49B H 0.488509 0.837743 -0.517842 0.170 Uiso 1 1 calc R U . . .
H49C H 0.559635 0.767553 -0.509245 0.170 Uiso 1 1 calc R U . . .
C50 C 0.7348(5) 1.2781(4) -0.7249(5) 0.0369(15) Uani 1 1 d . . . . .
H50A H 0.789746 1.276876 -0.751751 0.044 Uiso 1 1 calc R U . . .
H50B H 0.749306 1.244761 -0.686478 0.044 Uiso 1 1 calc R U . . .
C51 C 0.7262(7) 1.3640(5) -0.6763(7) 0.064(3) Uani 1 1 d . . . . .
H51A H 0.722294 1.398799 -0.713329 0.077 Uiso 1 1 calc R U . . .
H51B H 0.665063 1.366670 -0.657468 0.077 Uiso 1 1 calc R U . . .
C52 C 0.8052(9) 1.3974(7) -0.6043(8) 0.084(4) Uani 1 1 d . . . . .
H52A H 0.864913 1.398752 -0.624620 0.101 Uiso 1 1 calc R U . . .
H52B H 0.813084 1.358648 -0.571239 0.101 Uiso 1 1 calc R U . . .
C53 C 0.7990(15) 1.4804(10) -0.5468(10) 0.129(7) Uani 1 1 d . . . . .
H53A H 0.795752 1.520812 -0.577004 0.194 Uiso 1 1 calc R U . . .
H53B H 0.856017 1.493535 -0.501299 0.194 Uiso 1 1 calc R U . . .
H53C H 0.741091 1.480687 -0.524753 0.194 Uiso 1 1 calc R U . . .
C54 C 0.4984(4) 1.0151(4) -0.8657(4) 0.0289(13) Uani 1 1 d . . . . .
H54 H 0.560615 1.016254 -0.831996 0.035 Uiso 1 1 calc R U . . .
C55 C 0.4354(4) 0.9456(4) -0.8925(4) 0.0269(13) Uani 1 1 d . . . . .
C56 C 0.4668(4) 1.0821(4) -0.8899(5) 0.0296(14) Uani 1 1 d . . . . .
C57 C 0.3465(4) 0.9424(4) -0.9455(4) 0.0298(14) Uani 1 1 d . . . . .
H57 H 0.304821 0.894450 -0.965223 0.036 Uiso 1 1 calc R U . . .
C58 C 0.3782(4) 1.0816(4) -0.9405(5) 0.0323(15) Uani 1 1 d . . . . .
H58 H 0.357628 1.128833 -0.955243 0.039 Uiso 1 1 calc R U . . .
C59 C 0.3204(4) 1.0112(4) -0.9689(5) 0.0324(14) Uani 1 1 d . . . . .
C60 C 0.2201(5) 0.9666(4) -1.1067(5) 0.0321(14) Uani 1 1 d . . . . .
C61 C 0.1571(4) 1.0552(4) -0.9909(4) 0.0284(14) Uani 1 1 d . . . . .
C62 C 0.1265(4) 0.9650(4) -1.1634(4) 0.0296(14) Uani 1 1 d . . . . .
C63 C 0.0648(4) 1.0550(4) -1.0502(4) 0.0260(13) Uani 1 1 d . . . . .
C64 C 0.1122(5) 0.9227(4) -1.2449(5) 0.0340(15) Uani 1 1 d . . . . .
H64 H 0.163207 0.894806 -1.265352 0.041 Uiso 1 1 calc R U . . .
C65 C 0.0520(4) 1.0089(4) -1.1324(4) 0.0256(12) Uani 1 1 d . . . . .
C66 C -0.0087(4) 1.1002(4) -1.0228(4) 0.0279(13) Uani 1 1 d . . . . .
H66 H 0.001066 1.131943 -0.966845 0.033 Uiso 1 1 calc R U . . .
C67 C 0.0233(5) 0.9202(4) -1.2983(5) 0.0376(16) Uani 1 1 d . . . . .
H67 H 0.014654 0.890898 -1.354954 0.045 Uiso 1 1 calc R U . . .
C68 C -0.0379(5) 1.0063(4) -1.1872(4) 0.0291(13) Uani 1 1 d . . . . .
C69 C -0.0962(4) 1.0991(4) -1.0769(4) 0.0286(13) Uani 1 1 d . . . . .
H69 H -0.145608 1.131050 -1.058107 0.034 Uiso 1 1 calc R U . . .
C70 C -0.0524(5) 0.9600(4) -1.2699(5) 0.0344(15) Uani 1 1 d . . . . .
C71 C -0.1115(4) 1.0520(4) -1.1576(4) 0.0309(14) Uani 1 1 d . . . . .
C72 C -0.1482(6) 0.9541(6) -1.3263(5) 0.0480(19) Uani 1 1 d . . . . .
C73 C -0.2076(5) 1.0478(6) -1.2145(5) 0.0465(19) Uani 1 1 d . . . . .
C74 C -0.3205(13) 0.9813(17) -1.3493(12) 0.160(5) Uani 1 1 d . . . . .
H74 H -0.308752 0.943051 -1.401193 0.192 Uiso 1 1 calc R U . . .
C75 C -0.3510(13) 1.0499(16) -1.3759(12) 0.160(5) Uani 1 1 d . . . . .
H75A H -0.386646 1.082298 -1.335952 0.192 Uiso 1 1 calc R U . . .
H75B H -0.397879 1.029511 -1.429318 0.192 Uiso 1 1 calc R U . . .
C76 C -0.2751(12) 1.1095(16) -1.3870(12) 0.160(5) Uani 1 1 d . . . . .
H76A H -0.308098 1.153064 -1.405430 0.239 Uiso 1 1 calc R U . . .
H76B H -0.229301 1.132972 -1.334356 0.239 Uiso 1 1 calc R U . . .
H76C H -0.240604 1.079862 -1.428294 0.239 Uiso 1 1 calc R U . . .
C77 C -0.3832(13) 0.9276(17) -1.3217(12) 0.160(5) Uani 1 1 d . . . . .
H77A H -0.412438 0.964839 -1.279831 0.192 Uiso 1 1 calc R U . . .
H77B H -0.436499 0.903558 -1.369935 0.192 Uiso 1 1 calc R U . . .
C78 C -0.3527(12) 0.8661(16) -1.2906(12) 0.160(5) Uani 1 1 d . . . . .
H78A H -0.406914 0.841093 -1.277623 0.239 Uiso 1 1 calc R U . . .
H78B H -0.326698 0.825374 -1.331324 0.239 Uiso 1 1 calc R U . . .
H78C H -0.302389 0.887285 -1.240294 0.239 Uiso 1 1 calc R U . . .

loop_
_atom_site_aniso_label
_atom_site_aniso_U_11
_atom_site_aniso_U_22
_atom_site_aniso_U_33
_atom_site_aniso_U_23
_atom_site_aniso_U_13
_atom_site_aniso_U_12
I1 0.0265(2) 0.0463(3) 0.0356(2) 0.0147(2) 0.00973(17) 0.00185(18)
I2 0.0266(2) 0.0379(2) 0.0352(2) 0.00931(18) 0.00220(17) 0.00124(17)
I3 0.0623(4) 0.0657(4) 0.0518(3) 0.0353(3) 0.0248(3) 0.0268(3)
I4 0.0698(4) 0.0439(3) 0.0552(3) 0.0222(3) -0.0083(3) -0.0139(3)
O1 0.030(2) 0.026(2) 0.042(3) 0.007(2) 0.013(2) -0.0046(18)
O2 0.024(2) 0.041(3) 0.053(3) 0.015(2) 0.006(2) -0.011(2)
O3 0.039(3) 0.062(4) 0.049(3) 0.010(3) 0.018(2) -0.020(3)
O4 0.062(4) 0.061(4) 0.035(3) 0.000(3) 0.017(3) -0.013(3)
N1 0.023(3) 0.019(2) 0.044(3) 0.011(2) 0.008(2) 0.0015(19)
N2 0.023(2) 0.018(2) 0.039(3) 0.011(2) 0.010(2) 0.0015(19)
N3 0.018(2) 0.018(2) 0.043(3) 0.013(2) 0.008(2) 0.0001(18)
N4 0.028(3) 0.023(3) 0.044(3) 0.016(2) 0.006(2) 0.002(2)
N5 0.021(2) 0.022(2) 0.042(3) 0.012(2) 0.012(2) -0.002(2)
N6 0.046(4) 0.061(4) 0.039(4) 0.001(3) 0.018(3) -0.017(3)
C1 0.023(3) 0.021(3) 0.038(3) 0.011(3) 0.004(3) -0.002(2)
C2 0.028(3) 0.023(3) 0.041(4) 0.012(3) 0.008(3) 0.000(2)
C3 0.028(3) 0.027(3) 0.048(4) 0.019(3) 0.013(3) 0.005(3)
C4 0.025(3) 0.030(3) 0.050(4) 0.021(3) 0.013(3) 0.005(3)
C5 0.027(3) 0.019(3) 0.046(4) 0.012(3) 0.008(3) 0.004(2)
C6 0.025(3) 0.021(3) 0.045(4) 0.013(3) 0.000(3) -0.002(2)
C7 0.057(5) 0.040(4) 0.046(4) 0.021(4) 0.016(4) -0.001(4)
C8 0.106(10) 0.103(10) 0.053(6) 0.024(6) 0.015(6) -0.034(8)
C9 0.107(10) 0.092(9) 0.069(8) 0.003(7) 0.025(7) -0.010(8)
C10 0.184(19) 0.118(13) 0.094(11) -0.004(10) -0.076(12) 0.022(13)
C11 0.037(4) 0.034(4) 0.045(4) 0.016(3) 0.014(3) 0.003(3)
C12 0.218(13) 0.059(5) 0.145(9) 0.004(5) 0.108(9) 0.013(6)
C13 0.218(13) 0.059(5) 0.145(9) 0.004(5) 0.108(9) 0.013(6)
C14 0.218(13) 0.059(5) 0.145(9) 0.004(5) 0.108(9) 0.013(6)
C15 0.020(3) 0.019(3) 0.045(4) 0.012(3) 0.012(3) 0.002(2)
C16 0.021(3) 0.020(3) 0.044(4) 0.016(3) 0.009(3) 0.002(2)
C17 0.020(3) 0.022(3) 0.043(4) 0.015(3) 0.008(3) 0.001(2)
C18 0.022(3) 0.018(3) 0.045(4) 0.013(3) 0.009(3) 0.001(2)
C19 0.023(3) 0.019(3) 0.044(4) 0.012(3) 0.010(3) 0.000(2)
C20 0.022(3) 0.024(3) 0.045(4) 0.012(3) 0.011(3) -0.001(2)
C21 0.022(3) 0.023(3) 0.044(4) 0.013(3) 0.007(3) 0.002(2)
C22 0.025(3) 0.014(3) 0.038(4) 0.009(2) 0.010(3) 0.001(2)
C23 0.019(3) 0.021(3) 0.043(4) 0.013(3) 0.005(3) 0.000(2)
C24 0.020(3) 0.019(3) 0.034(3) 0.012(2) 0.006(2) 0.001(2)
C25 0.024(3) 0.031(3) 0.043(4) 0.013(3) 0.002(3) -0.004(3)
C26 0.021(3) 0.016(3) 0.035(3) 0.011(2) 0.006(2) 0.004(2)
C27 0.024(3) 0.019(3) 0.032(3) 0.009(2) 0.006(2) 0.001(2)
C28 0.032(4) 0.035(4) 0.037(4) 0.009(3) 0.001(3) -0.005(3)
C29 0.021(3) 0.021(3) 0.034(3) 0.012(2) 0.005(2) 0.001(2)
C30 0.017(3) 0.025(3) 0.040(4) 0.012(3) 0.007(2) 0.000(2)
C31 0.031(3) 0.026(3) 0.037(4) 0.010(3) 0.006(3) 0.001(3)
C32 0.022(3) 0.021(3) 0.034(3) 0.004(2) 0.009(2) 0.001(2)
C33 0.041(4) 0.037(4) 0.048(5) 0.010(3) 0.011(3) -0.004(3)
C34 0.030(4) 0.045(4) 0.044(4) 0.012(3) 0.011(3) -0.009(3)
C35 0.084(4) 0.176(8) 0.087(4) 0.021(5) 0.035(4) -0.023(5)
C36 0.084(4) 0.176(8) 0.087(4) 0.021(5) 0.035(4) -0.023(5)
C37 0.084(4) 0.176(8) 0.087(4) 0.021(5) 0.035(4) -0.023(5)
C38 0.084(4) 0.176(8) 0.087(4) 0.021(5) 0.035(4) -0.023(5)
C39 0.084(4) 0.176(8) 0.087(4) 0.021(5) 0.035(4) -0.023(5)
O5 0.027(2) 0.029(2) 0.049(3) 0.008(2) 0.004(2) 0.0070(19)
O6 0.029(2) 0.033(3) 0.061(3) 0.012(2) 0.015(2) 0.013(2)
O7 0.036(3) 0.099(5) 0.044(3) 0.023(3) 0.010(2) 0.036(3)
O8 0.043(3) 0.093(5) 0.037(3) -0.001(3) 0.002(3) 0.017(3)
N7 0.022(2) 0.019(2) 0.046(3) 0.008(2) 0.008(2) 0.0021(19)
N8 0.020(2) 0.018(2) 0.052(3) 0.014(2) 0.007(2) 0.0028(19)
N9 0.022(2) 0.015(2) 0.043(3) 0.009(2) 0.009(2) 0.0022(19)
N10 0.039(3) 0.025(3) 0.039(3) 0.014(2) 0.008(3) 0.004(2)
N11 0.017(2) 0.022(3) 0.052(4) 0.014(2) 0.005(2) 0.0022(19)
N12 0.038(4) 0.111(7) 0.036(4) 0.015(4) 0.009(3) 0.031(4)
C40 0.025(3) 0.018(3) 0.049(4) 0.013(3) 0.009(3) 0.004(2)
C41 0.032(3) 0.020(3) 0.050(4) 0.012(3) 0.005(3) -0.003(3)
C42 0.024(3) 0.021(3) 0.051(4) 0.014(3) 0.009(3) -0.001(2)
C43 0.025(3) 0.025(3) 0.052(4) 0.019(3) 0.012(3) 0.004(2)
C44 0.029(3) 0.018(3) 0.042(4) 0.006(3) 0.009(3) 0.000(2)
C45 0.038(4) 0.016(3) 0.042(4) 0.008(3) 0.017(3) 0.000(2)
C46 0.049(5) 0.043(4) 0.060(5) 0.032(4) 0.008(4) 0.007(4)
C47 0.105(11) 0.25(2) 0.082(10) 0.099(13) 0.032(8) 0.086(13)
C48 0.111(14) 0.35(4) 0.171(19) 0.20(2) 0.074(13) 0.104(18)
C49 0.131(13) 0.156(15) 0.078(9) 0.069(10) 0.028(9) 0.028(11)
C50 0.030(3) 0.030(3) 0.047(4) 0.007(3) 0.006(3) -0.002(3)
C51 0.063(6) 0.041(5) 0.069(6) 0.002(4) -0.007(5) 0.015(4)
C52 0.081(8) 0.057(6) 0.095(9) 0.005(6) 0.002(7) 0.005(6)
C53 0.187(19) 0.106(12) 0.091(11) 0.018(9) 0.034(11) 0.069(12)
C54 0.017(3) 0.022(3) 0.048(4) 0.011(3) 0.005(3) 0.002(2)
C55 0.021(3) 0.017(3) 0.043(4) 0.009(3) 0.008(3) 0.003(2)
C56 0.020(3) 0.018(3) 0.052(4) 0.012(3) 0.010(3) 0.002(2)
C57 0.020(3) 0.018(3) 0.051(4) 0.009(3) 0.008(3) 0.001(2)
C58 0.022(3) 0.021(3) 0.057(4) 0.018(3) 0.007(3) 0.005(2)
C59 0.020(3) 0.027(3) 0.052(4) 0.014(3) 0.007(3) 0.004(2)
C60 0.024(3) 0.022(3) 0.054(4) 0.015(3) 0.011(3) 0.003(2)
C61 0.021(3) 0.016(3) 0.048(4) 0.011(3) 0.006(3) 0.002(2)
C62 0.020(3) 0.024(3) 0.049(4) 0.017(3) 0.011(3) 0.004(2)
C63 0.019(3) 0.020(3) 0.043(4) 0.015(3) 0.009(3) 0.003(2)
C64 0.026(3) 0.027(3) 0.051(4) 0.011(3) 0.014(3) 0.005(3)
C65 0.024(3) 0.020(3) 0.037(3) 0.013(3) 0.010(3) 0.002(2)
C66 0.027(3) 0.020(3) 0.041(4) 0.013(3) 0.010(3) 0.003(2)
C67 0.038(4) 0.031(3) 0.043(4) 0.009(3) 0.012(3) 0.003(3)
C68 0.028(3) 0.025(3) 0.040(4) 0.014(3) 0.012(3) 0.006(2)
C69 0.022(3) 0.029(3) 0.042(4) 0.019(3) 0.011(3) 0.009(2)
C70 0.029(3) 0.036(4) 0.043(4) 0.016(3) 0.011(3) 0.005(3)
C71 0.020(3) 0.034(3) 0.046(4) 0.021(3) 0.010(3) 0.008(2)
C72 0.035(4) 0.065(5) 0.039(4) 0.009(4) 0.007(3) 0.008(4)
C73 0.029(4) 0.075(6) 0.038(4) 0.020(4) 0.008(3) 0.017(4)
C74 0.079(5) 0.275(15) 0.106(6) 0.040(7) 0.002(4) 0.039(7)
C75 0.079(5) 0.275(15) 0.106(6) 0.040(7) 0.002(4) 0.039(7)
C76 0.079(5) 0.275(15) 0.106(6) 0.040(7) 0.002(4) 0.039(7)
C77 0.079(5) 0.275(15) 0.106(6) 0.040(7) 0.002(4) 0.039(7)
C78 0.079(5) 0.275(15) 0.106(6) 0.040(7) 0.002(4) 0.039(7)

loop_
_atom_type_symbol
_atom_type_description
_atom_type_scat_dispersion_real
_atom_type_scat_dispersion_imag
_atom_type_scat_source
C C 0.0033 0.0016 'International Tables Vol C Tables 4.2.6.8 and 6.1.1.4'
H H 0.0000 0.0000 'International Tables Vol C Tables 4.2.6.8 and 6.1.1.4'
I I -0.4742 1.8119 'International Tables Vol C Tables 4.2.6.8 and 6.1.1.4'
N N 0.0061 0.0033 'International Tables Vol C Tables 4.2.6.8 and 6.1.1.4'
O O 0.0106 0.0060 'International Tables Vol C Tables 4.2.6.8 and 6.1.1.4'

loop_
_geom_angle_atom_site_label_1
_geom_angle_atom_site_label_2
_geom_angle_atom_site_label_3
_geom_angle
_geom_angle_site_symmetry_1
_geom_angle_site_symmetry_3
_geom_angle_publ_flag
C1 N1 C3 109.1(6) . . ?
C1 N1 C11 123.8(6) . . ?
C3 N1 C11 126.9(5) . . ?
C1 N2 C4 108.8(5) . . ?
C1 N2 C17 124.4(5) . . ?
C4 N2 C17 126.7(6) . . ?
C2 N3 C5 108.7(5) . . ?
C2 N3 C16 123.5(5) . . ?
C5 N3 C16 127.7(6) . . ?
C2 N4 C6 108.9(6) . . ?
C2 N4 C7 123.1(6) . . ?
C6 N4 C7 128.0(6) . . ?
C21 N5 C20 116.3(5) . . ?
C21 N5 C22 125.9(5) . . ?
C22 N5 C20 117.5(5) . . ?
C33 N6 C35 117.1(8) . . ?
C34 N6 C33 124.0(6) . . ?
C34 N6 C35 118.9(8) . . ?
N1 C1 N2 108.3(6) . . ?
N1 C1 H1 125.9 . . ?
N2 C1 H1 125.9 . . ?
N3 C2 H2 125.9 . . ?
N4 C2 N3 108.2(6) . . ?
N4 C2 H2 125.9 . . ?
N1 C3 H3 126.0 . . ?
C4 C3 N1 108.0(6) . . ?
C4 C3 H3 126.0 . . ?
N2 C4 H4 127.1 . . ?
C3 C4 N2 105.8(6) . . ?
C3 C4 H4 127.1 . . ?
N3 C5 H5 126.7 . . ?
C6 C5 N3 106.5(6) . . ?
C6 C5 H5 126.7 . . ?
N4 C6 H6 126.2 . . ?
C5 C6 N4 107.7(6) . . ?
C5 C6 H6 126.2 . . ?
N4 C7 H7A 109.8 . . ?
N4 C7 H7B 109.8 . . ?
N4 C7 C8 109.4(7) . . ?
H7A C7 H7B 108.2 . . ?
C8 C7 H7A 109.8 . . ?
C8 C7 H7B 109.8 . . ?
C7 C8 H8A 108.9 . . ?
C7 C8 H8B 108.9 . . ?
H8A C8 H8B 107.7 . . ?
C9 C8 C7 113.3(11) . . ?
C9 C8 H8A 108.9 . . ?
C9 C8 H8B 108.9 . . ?
C8 C9 H9A 110.8 . . ?
C8 C9 H9B 110.8 . . ?
C8 C9 C10 104.5(14) . . ?
H9A C9 H9B 108.9 . . ?
C10 C9 H9A 110.8 . . ?
C10 C9 H9B 110.8 . . ?
C9 C10 H10A 109.5 . . ?
C9 C10 H10B 109.5 . . ?
C9 C10 H10C 109.5 . . ?
H10A C10 H10B 109.5 . . ?
H10A C10 H10C 109.5 . . ?
H10B C10 H10C 109.5 . . ?
N1 C11 H11A 109.0 . . ?
N1 C11 H11B 109.0 . . ?
N1 C11 C12 113.0(8) . . ?
H11A C11 H11B 107.8 . . ?
C12 C11 H11A 109.0 . . ?
C12 C11 H11B 109.0 . . ?
C11 C12 H12A 109.1 . . ?
C11 C12 H12B 109.1 . . ?
H12A C12 H12B 107.8 . . ?
C13 C12 C11 112.5(13) . . ?
C13 C12 H12A 109.1 . . ?
C13 C12 H12B 109.1 . . ?
C12 C13 H13A 111.5 . . ?
C12 C13 H13B 111.5 . . ?
C12 C13 C14 101.2(17) . . ?
H13A C13 H13B 109.4 . . ?
C14 C13 H13A 111.5 . . ?
C14 C13 H13B 111.5 . . ?
C13 C14 H14A 109.5 . . ?
C13 C14 H14B 109.5 . . ?
C13 C14 H14C 109.5 . . ?
H14A C14 H14B 109.5 . . ?
H14A C14 H14C 109.5 . . ?
H14B C14 H14C 109.5 . . ?
C16 C15 H15 121.0 . . ?
C17 C15 H15 121.0 . . ?
C17 C15 C16 117.9(6) . . ?
C15 C16 N3 118.2(5) . . ?
C15 C16 C18 122.0(6) . . ?
C18 C16 N3 119.7(5) . . ?
C15 C17 N2 118.9(5) . . ?
C19 C17 N2 118.9(5) . . ?
C19 C17 C15 122.1(6) . . ?
C16 C18 H18 121.4 . . ?
C20 C18 C16 117.2(6) . . ?
C20 C18 H18 121.4 . . ?
C17 C19 H19 121.2 . . ?
C20 C19 C17 117.6(6) . . ?
C20 C19 H19 121.2 . . ?
C18 C20 N5 119.6(6) . . ?
C19 C20 N5 117.4(5) . . ?
C19 C20 C18 122.9(6) . . ?
O2 C21 N5 119.7(6) . . ?
O2 C21 C23 123.8(7) . . ?
N5 C21 C23 116.5(5) . . ?
O1 C22 N5 120.4(6) . . ?
O1 C22 C24 123.5(5) . . ?
N5 C22 C24 116.1(6) . . ?
C25 C23 C21 120.0(6) . . ?
C25 C23 C26 120.4(6) . . ?
C26 C23 C21 119.6(6) . . ?
C26 C24 C22 119.7(5) . . ?
C27 C24 C22 119.7(6) . . ?
C27 C24 C26 120.6(6) . . ?
C23 C25 H25 119.7 . . ?
C23 C25 C28 120.6(6) . . ?
C28 C25 H25 119.7 . . ?
C23 C26 C24 122.1(6) . . ?
C23 C26 C29 119.0(6) . . ?
C24 C26 C29 118.9(5) . . ?
C24 C27 H27 120.0 . . ?
C24 C27 C30 120.0(6) . . ?
C30 C27 H27 120.0 . . ?
C25 C28 H28 119.9 . . ?
C31 C28 C25 120.3(7) . . ?
C31 C28 H28 119.9 . . ?
C31 C29 C26 119.7(6) . . ?
C31 C29 C32 121.1(6) . . ?
C32 C29 C26 119.2(6) . . ?
C27 C30 H30 120.0 . . ?
C32 C30 C27 120.1(6) . . ?
C32 C30 H30 120.0 . . ?
C28 C31 C29 119.9(6) . . ?
C28 C31 C33 119.9(7) . . ?
C29 C31 C33 120.2(6) . . ?
C29 C32 C34 119.6(6) . . ?
C30 C32 C29 121.3(6) . . ?
C30 C32 C34 119.1(6) . . ?
O4 C33 N6 121.5(7) . . ?
O4 C33 C31 121.1(7) . . ?
N6 C33 C31 117.4(7) . . ?
O3 C34 N6 121.4(7) . . ?
O3 C34 C32 121.1(7) . . ?
N6 C34 C32 117.5(6) . . ?
N6 C35 H35 103.3 . . ?
N6 C35 C38 108.0(13) . . ?
C36 C35 N6 113.5(14) . . ?
C36 C35 H35 103.3 . . ?
C36 C35 C38 123.0(14) . . ?
C38 C35 H35 103.3 . . ?
C35 C36 H36A 107.7 . . ?
C35 C36 H36B 107.7 . . ?
C35 C36 C37 118.4(14) . . ?
H36A C36 H36B 107.1 . . ?
C37 C36 H36A 107.7 . . ?
C37 C36 H36B 107.7 . . ?
C36 C37 H37A 109.5 . . ?
C36 C37 H37B 109.5 . . ?
C36 C37 H37C 109.5 . . ?
H37A C37 H37B 109.5 . . ?
H37A C37 H37C 109.5 . . ?
H37B C37 H37C 109.5 . . ?
C35 C38 H38A 107.1 . . ?
C35 C38 H38B 107.1 . . ?
H38A C38 H38B 106.8 . . ?
C39 C38 C35 121.1(14) . . ?
C39 C38 H38A 107.1 . . ?
C39 C38 H38B 107.1 . . ?
C38 C39 H39A 109.5 . . ?
C38 C39 H39B 109.5 . . ?
C38 C39 H39C 109.5 . . ?
H39A C39 H39B 109.5 . . ?
H39A C39 H39C 109.5 . . ?
H39B C39 H39C 109.5 . . ?
C40 N7 C42 109.1(6) . . ?
C40 N7 C50 123.8(6) . . ?
C42 N7 C50 126.9(5) . . ?
C40 N8 C43 109.3(5) . . ?
C40 N8 C56 124.7(6) . . ?
C43 N8 C56 125.8(6) . . ?
C41 N9 C44 108.3(5) . . ?
C41 N9 C55 124.7(5) . . ?
C44 N9 C55 126.8(5) . . ?
C41 N10 C45 108.2(6) . . ?
C41 N10 C46 124.9(6) . . ?
C45 N10 C46 126.7(6) . . ?
C60 N11 C59 116.2(5) . . ?
C60 N11 C61 126.3(6) . . ?
C61 N11 C59 117.1(6) . . ?
C72 N12 C73 124.5(7) . . ?
C72 N12 C74 116.8(11) . . ?
C73 N12 C74 118.7(10) . . ?
N7 C40 N8 107.8(6) . . ?
N7 C40 H40 126.1 . . ?
N8 C40 H40 126.1 . . ?
N9 C41 H41 125.3 . . ?
N10 C41 N9 109.3(6) . . ?
N10 C41 H41 125.3 . . ?
N7 C42 H42 125.7 . . ?
C43 C42 N7 108.6(6) . . ?
C43 C42 H42 125.7 . . ?
N8 C43 H43 127.3 . . ?
C42 C43 N8 105.3(6) . . ?
C42 C43 H43 127.3 . . ?
N9 C44 H44 126.4 . . ?
C45 C44 N9 107.1(6) . . ?
C45 C44 H44 126.4 . . ?
N10 C45 H45 126.5 . . ?
C44 C45 N10 107.0(5) . . ?
C44 C45 H45 126.5 . . ?
N10 C46 H46A 108.2 . . ?
N10 C46 H46B 108.2 . . ?
H46A C46 H46B 107.4 . . ?
C47 C46 N10 116.2(8) . . ?
C47 C46 H46A 108.2 . . ?
C47 C46 H46B 108.2 . . ?
C46 C47 H47A 107.1 . . ?
C46 C47 H47B 107.1 . . ?
H47A C47 H47B 106.8 . . ?
C48 C47 C46 120.8(15) . . ?
C48 C47 H47A 107.1 . . ?
C48 C47 H47B 107.1 . . ?
C47 C48 H48A 108.5 . . ?
C47 C48 H48B 108.5 . . ?
C47 C48 C49 115.2(18) . . ?
H48A C48 H48B 107.5 . . ?
C49 C48 H48A 108.5 . . ?
C49 C48 H48B 108.5 . . ?
C48 C49 H49A 109.5 . . ?
C48 C49 H49B 109.5 . . ?
C48 C49 H49C 109.5 . . ?
H49A C49 H49B 109.5 . . ?
H49A C49 H49C 109.5 . . ?
H49B C49 H49C 109.5 . . ?
N7 C50 H50A 108.7 . . ?
N7 C50 H50B 108.7 . . ?
N7 C50 C51 114.0(6) . . ?
H50A C50 H50B 107.6 . . ?
C51 C50 H50A 108.7 . . ?
C51 C50 H50B 108.7 . . ?
C50 C51 H51A 108.5 . . ?
C50 C51 H51B 108.5 . . ?
H51A C51 H51B 107.5 . . ?
C52 C51 C50 115.0(8) . . ?
C52 C51 H51A 108.5 . . ?
C52 C51 H51B 108.5 . . ?
C51 C52 H52A 107.5 . . ?
C51 C52 H52B 107.5 . . ?
C51 C52 C53 119.1(12) . . ?
H52A C52 H52B 107.0 . . ?
C53 C52 H52A 107.5 . . ?
C53 C52 H52B 107.5 . . ?
C52 C53 H53A 109.5 . . ?
C52 C53 H53B 109.5 . . ?
C52 C53 H53C 109.5 . . ?
H53A C53 H53B 109.5 . . ?
H53A C53 H53C 109.5 . . ?
H53B C53 H53C 109.5 . . ?
C55 C54 H54 121.2 . . ?
C56 C54 H54 121.2 . . ?
C56 C54 C55 117.6(6) . . ?
C54 C55 N9 118.4(6) . . ?
C57 C55 N9 120.4(5) . . ?
C57 C55 C54 121.1(6) . . ?
C54 C56 N8 118.3(6) . . ?
C58 C56 N8 119.1(6) . . ?
C58 C56 C54 122.5(6) . . ?
C55 C57 H57 121.0 . . ?
C59 C57 C55 118.1(6) . . ?
C59 C57 H57 121.0 . . ?
C56 C58 H58 120.9 . . ?
C59 C58 C56 118.2(6) . . ?
C59 C58 H58 120.9 . . ?
C57 C59 N11 118.6(6) . . ?
C58 C59 N11 119.0(6) . . ?
C58 C59 C57 122.3(6) . . ?
O6 C60 N11 120.8(6) . . ?
O6 C60 C62 122.6(7) . . ?
N11 C60 C62 116.6(6) . . ?
O5 C61 N11 120.8(6) . . ?
O5 C61 C63 123.6(6) . . ?
N11 C61 C63 115.6(6) . . ?
C64 C62 C60 120.5(6) . . ?
C64 C62 C65 120.4(6) . . ?
C65 C62 C60 119.2(6) . . ?
C65 C63 C61 120.0(5) . . ?
C66 C63 C61 119.5(6) . . ?
C66 C63 C65 120.5(6) . . ?
C62 C64 H64 119.7 . . ?
C62 C64 C67 120.6(6) . . ?
C67 C64 H64 119.7 . . ?
C62 C65 C68 118.6(6) . . ?
C63 C65 C62 122.1(6) . . ?
C63 C65 C68 119.3(6) . . ?
C63 C66 H66 119.8 . . ?
C69 C66 C63 120.3(6) . . ?
C69 C66 H66 119.8 . . ?
C64 C67 H67 119.6 . . ?
C70 C67 C64 120.8(7) . . ?
C70 C67 H67 119.6 . . ?
C70 C68 C65 120.2(6) . . ?
C70 C68 C71 120.8(6) . . ?
C71 C68 C65 119.0(6) . . ?
C66 C69 H69 119.9 . . ?
C71 C69 C66 120.1(6) . . ?
C71 C69 H69 119.9 . . ?
C67 C70 C68 119.3(7) . . ?
C67 C70 C72 120.6(7) . . ?
C68 C70 C72 120.1(6) . . ?
C68 C71 C73 119.4(7) . . ?
C69 C71 C68 120.7(6) . . ?
C69 C71 C73 119.9(6) . . ?
O8 C72 N12 122.0(8) . . ?
O8 C72 C70 120.5(7) . . ?
N12 C72 C70 117.5(7) . . ?
O7 C73 N12 122.3(7) . . ?
O7 C73 C71 120.4(7) . . ?
N12 C73 C71 117.4(6) . . ?
N12 C74 H74 101.7 . . ?
N12 C74 C77 109.9(16) . . ?
C75 C74 N12 113(2) . . ?
C75 C74 H74 101.7 . . ?
C75 C74 C77 125.2(18) . . ?
C77 C74 H74 101.7 . . ?
C74 C75 H75A 107.3 . . ?
C74 C75 H75B 107.3 . . ?
C74 C75 C76 120.0(17) . . ?
H75A C75 H75B 106.9 . . ?
C76 C75 H75A 107.3 . . ?
C76 C75 H75B 107.3 . . ?
C75 C76 H76A 109.5 . . ?
C75 C76 H76B 109.5 . . ?
C75 C76 H76C 109.5 . . ?
H76A C76 H76B 109.5 . . ?
H76A C76 H76C 109.5 . . ?
H76B C76 H76C 109.5 . . ?
C74 C77 H77A 106.0 . . ?
C74 C77 H77B 106.0 . . ?
H77A C77 H77B 106.3 . . ?
C78 C77 C74 125.4(18) . . ?
C78 C77 H77A 106.0 . . ?
C78 C77 H77B 106.0 . . ?
C77 C78 H78A 109.5 . . ?
C77 C78 H78B 109.5 . . ?
C77 C78 H78C 109.5 . . ?
H78A C78 H78B 109.5 . . ?
H78A C78 H78C 109.5 . . ?
H78B C78 H78C 109.5 . . ?

loop_
_geom_bond_atom_site_label_1
_geom_bond_atom_site_label_2
_geom_bond_distance
_geom_bond_site_symmetry_2
_geom_bond_publ_flag
O1 C22 1.206(8) . ?
O2 C21 1.208(8) . ?
O3 C34 1.215(9) . ?
O4 C33 1.215(10) . ?
N1 C1 1.326(8) . ?
N1 C3 1.370(9) . ?
N1 C11 1.469(9) . ?
N2 C1 1.333(8) . ?
N2 C4 1.400(8) . ?
N2 C17 1.428(8) . ?
N3 C2 1.341(9) . ?
N3 C5 1.384(8) . ?
N3 C16 1.432(7) . ?
N4 C2 1.328(8) . ?
N4 C6 1.373(9) . ?
N4 C7 1.464(9) . ?
N5 C20 1.449(8) . ?
N5 C21 1.398(9) . ?
N5 C22 1.408(8) . ?
N6 C33 1.400(10) . ?
N6 C34 1.388(10) . ?
N6 C35 1.506(15) . ?
C1 H1 0.9500 . ?
C2 H2 0.9500 . ?
C3 H3 0.9500 . ?
C3 C4 1.351(10) . ?
C4 H4 0.9500 . ?
C5 H5 0.9500 . ?
C5 C6 1.352(10) . ?
C6 H6 0.9500 . ?
C7 H7A 0.9900 . ?
C7 H7B 0.9900 . ?
C7 C8 1.587(15) . ?
C8 H8A 0.9900 . ?
C8 H8B 0.9900 . ?
C8 C9 1.429(16) . ?
C9 H9A 0.9900 . ?
C9 H9B 0.9900 . ?
C9 C10 1.56(2) . ?
C10 H10A 0.9800 . ?
C10 H10B 0.9800 . ?
C10 H10C 0.9800 . ?
C11 H11A 0.9900 . ?
C11 H11B 0.9900 . ?
C11 C12 1.514(16) . ?
C12 H12A 0.9900 . ?
C12 H12B 0.9900 . ?
C12 C13 1.45(2) . ?
C13 H13A 0.9900 . ?
C13 H13B 0.9900 . ?
C13 C14 1.54(3) . ?
C14 H14A 0.9800 . ?
C14 H14B 0.9800 . ?
C14 H14C 0.9800 . ?
C15 H15 0.9500 . ?
C15 C16 1.389(8) . ?
C15 C17 1.389(8) . ?
C16 C18 1.391(9) . ?
C17 C19 1.383(9) . ?
C18 H18 0.9500 . ?
C18 C20 1.386(8) . ?
C19 H19 0.9500 . ?
C19 C20 1.383(9) . ?
C21 C23 1.476(9) . ?
C22 C24 1.479(8) . ?
C23 C25 1.370(10) . ?
C23 C26 1.407(8) . ?
C24 C26 1.407(9) . ?
C24 C27 1.385(8) . ?
C25 H25 0.9500 . ?
C25 C28 1.398(10) . ?
C26 C29 1.418(9) . ?
C27 H27 0.9500 . ?
C27 C30 1.405(9) . ?
C28 H28 0.9500 . ?
C28 C31 1.387(9) . ?
C29 C31 1.399(9) . ?
C29 C32 1.401(8) . ?
C30 H30 0.9500 . ?
C30 C32 1.365(9) . ?
C31 C33 1.477(10) . ?
C32 C34 1.492(9) . ?
C35 H35 1.0000 . ?
C35 C36 1.40(2) . ?
C35 C38 1.63(3) . ?
C36 H36A 0.9900 . ?
C36 H36B 0.9900 . ?
C36 C37 1.56(2) . ?
C37 H37A 0.9800 . ?
C37 H37B 0.9800 . ?
C37 H37C 0.9800 . ?
C38 H38A 0.9900 . ?
C38 H38B 0.9900 . ?
C38 C39 1.35(2) . ?
C39 H39A 0.9800 . ?
C39 H39B 0.9800 . ?
C39 H39C 0.9800 . ?
O5 C61 1.212(9) . ?
O6 C60 1.218(8) . ?
O7 C73 1.220(9) . ?
O8 C72 1.210(10) . ?
N7 C40 1.331(8) . ?
N7 C42 1.370(9) . ?
N7 C50 1.477(9) . ?
N8 C40 1.342(9) . ?
N8 C43 1.400(8) . ?
N8 C56 1.433(8) . ?
N9 C41 1.333(9) . ?
N9 C44 1.378(8) . ?
N9 C55 1.429(8) . ?
N10 C41 1.314(8) . ?
N10 C45 1.393(9) . ?
N10 C46 1.475(10) . ?
N11 C59 1.456(8) . ?
N11 C60 1.392(10) . ?
N11 C61 1.400(8) . ?
N12 C72 1.384(10) . ?
N12 C73 1.388(11) . ?
N12 C74 1.515(18) . ?
C40 H40 0.9500 . ?
C41 H41 0.9500 . ?
C42 H42 0.9500 . ?
C42 C43 1.353(9) . ?
C43 H43 0.9500 . ?
C44 H44 0.9500 . ?
C44 C45 1.346(10) . ?
C45 H45 0.9500 . ?
C46 H46A 0.9900 . ?
C46 H46B 0.9900 . ?
C46 C47 1.445(16) . ?
C47 H47A 0.9900 . ?
C47 H47B 0.9900 . ?
C47 C48 1.414(16) . ?
C48 H48A 0.9900 . ?
C48 H48B 0.9900 . ?
C48 C49 1.58(2) . ?
C49 H49A 0.9800 . ?
C49 H49B 0.9800 . ?
C49 H49C 0.9800 . ?
C50 H50A 0.9900 . ?
C50 H50B 0.9900 . ?
C50 C51 1.501(11) . ?
C51 H51A 0.9900 . ?
C51 H51B 0.9900 . ?
C51 C52 1.467(15) . ?
C52 H52A 0.9900 . ?
C52 H52B 0.9900 . ?
C52 C53 1.508(18) . ?
C53 H53A 0.9800 . ?
C53 H53B 0.9800 . ?
C53 H53C 0.9800 . ?
C54 H54 0.9500 . ?
C54 C55 1.398(8) . ?
C54 C56 1.384(9) . ?
C55 C57 1.389(9) . ?
C56 C58 1.375(9) . ?
C57 H57 0.9500 . ?
C57 C59 1.387(9) . ?
C58 H58 0.9500 . ?
C58 C59 1.368(9) . ?
C60 C62 1.476(9) . ?
C61 C63 1.489(9) . ?
C62 C64 1.366(10) . ?
C62 C65 1.416(9) . ?
C63 C65 1.393(9) . ?
C63 C66 1.392(9) . ?
C64 H64 0.9500 . ?
C64 C67 1.394(10) . ?
C65 C68 1.416(9) . ?
C66 H66 0.9500 . ?
C66 C69 1.390(9) . ?
C67 H67 0.9500 . ?
C67 C70 1.386(10) . ?
C68 C70 1.400(10) . ?
C68 C71 1.412(9) . ?
C69 H69 0.9500 . ?
C69 C71 1.375(10) . ?
C70 C72 1.486(10) . ?
C71 C73 1.497(10) . ?
C74 H74 1.0000 . ?
C74 C75 1.43(3) . ?
C74 C77 1.52(3) . ?
C75 H75A 0.9900 . ?
C75 H75B 0.9900 . ?
C75 C76 1.57(3) . ?
C76 H76A 0.9800 . ?
C76 H76B 0.9800 . ?
C76 H76C 0.9800 . ?
C77 H77A 0.9900 . ?
C77 H77B 0.9900 . ?
C77 C78 1.36(3) . ?
C78 H78A 0.9800 . ?
C78 H78B 0.9800 . ?
C78 H78C 0.9800 . ?

loop_
_geom_torsion_atom_site_label_1
_geom_torsion_atom_site_label_2
_geom_torsion_atom_site_label_3
_geom_torsion_atom_site_label_4
_geom_torsion
_geom_torsion_site_symmetry_1
_geom_torsion_site_symmetry_2
_geom_torsion_site_symmetry_3
_geom_torsion_site_symmetry_4
_geom_torsion_publ_flag
O1 C22 C24 C26 176.4(6) . . . . ?
O1 C22 C24 C27 -3.5(9) . . . . ?
O2 C21 C23 C25 -2.8(10) . . . . ?
O2 C21 C23 C26 176.1(6) . . . . ?
N1 C3 C4 N2 -0.3(7) . . . . ?
N1 C11 C12 C13 -176.9(15) . . . . ?
N2 C17 C19 C20 -179.0(6) . . . . ?
N3 C5 C6 N4 -0.9(7) . . . . ?
N3 C16 C18 C20 -176.2(6) . . . . ?
N4 C7 C8 C9 169.5(10) . . . . ?
N5 C21 C23 C25 177.6(6) . . . . ?
N5 C21 C23 C26 -3.6(8) . . . . ?
N5 C22 C24 C26 -3.3(8) . . . . ?
N5 C22 C24 C27 176.8(5) . . . . ?
N6 C35 C36 C37 42(2) . . . . ?
N6 C35 C38 C39 -38(2) . . . . ?
C1 N1 C3 C4 1.1(7) . . . . ?
C1 N1 C11 C12 128.5(11) . . . . ?
C1 N2 C4 C3 -0.6(7) . . . . ?
C1 N2 C17 C15 25.7(9) . . . . ?
C1 N2 C17 C19 -154.6(6) . . . . ?
C2 N3 C5 C6 0.3(7) . . . . ?
C2 N3 C16 C15 -13.4(9) . . . . ?
C2 N3 C16 C18 164.4(6) . . . . ?
C2 N4 C6 C5 1.1(7) . . . . ?
C2 N4 C7 C8 -107.2(9) . . . . ?
C3 N1 C1 N2 -1.5(7) . . . . ?
C3 N1 C11 C12 -56.3(13) . . . . ?
C4 N2 C1 N1 1.3(7) . . . . ?
C4 N2 C17 C15 -150.1(6) . . . . ?
C4 N2 C17 C19 29.6(9) . . . . ?
C5 N3 C2 N4 0.4(7) . . . . ?
C5 N3 C16 C15 171.3(6) . . . . ?
C5 N3 C16 C18 -10.9(10) . . . . ?
C6 N4 C2 N3 -0.9(7) . . . . ?
C6 N4 C7 C8 73.4(10) . . . . ?
C7 N4 C2 N3 179.6(6) . . . . ?
C7 N4 C6 C5 -179.4(7) . . . . ?
C7 C8 C9 C10 179.1(11) . . . . ?
C11 N1 C1 N2 174.4(6) . . . . ?
C11 N1 C3 C4 -174.7(6) . . . . ?
C11 C12 C13 C14 89.2(19) . . . . ?
C15 C16 C18 C20 1.5(10) . . . . ?
C15 C17 C19 C20 0.6(10) . . . . ?
C16 N3 C2 N4 -175.7(5) . . . . ?
C16 N3 C5 C6 176.2(6) . . . . ?
C16 C15 C17 N2 -178.1(6) . . . . ?
C16 C15 C17 C19 2.3(10) . . . . ?
C16 C18 C20 N5 -179.9(6) . . . . ?
C16 C18 C20 C19 1.7(10) . . . . ?
C17 N2 C1 N1 -175.1(5) . . . . ?
C17 N2 C4 C3 175.7(6) . . . . ?
C17 C15 C16 N3 174.3(6) . . . . ?
C17 C15 C16 C18 -3.4(10) . . . . ?
C17 C19 C20 N5 178.9(6) . . . . ?
C17 C19 C20 C18 -2.7(10) . . . . ?
C20 N5 C21 O2 -3.1(9) . . . . ?
C20 N5 C21 C23 176.5(5) . . . . ?
C20 N5 C22 O1 7.2(8) . . . . ?
C20 N5 C22 C24 -173.1(5) . . . . ?
C21 N5 C20 C18 77.6(8) . . . . ?
C21 N5 C20 C19 -103.9(7) . . . . ?
C21 N5 C22 O1 -179.7(6) . . . . ?
C21 N5 C22 C24 0.0(8) . . . . ?
C21 C23 C25 C28 179.9(6) . . . . ?
C21 C23 C26 C24 0.4(9) . . . . ?
C21 C23 C26 C29 -178.5(5) . . . . ?
C22 N5 C20 C18 -108.6(7) . . . . ?
C22 N5 C20 C19 69.8(8) . . . . ?
C22 N5 C21 O2 -176.3(6) . . . . ?
C22 N5 C21 C23 3.3(9) . . . . ?
C22 C24 C26 C23 3.1(8) . . . . ?
C22 C24 C26 C29 -177.9(5) . . . . ?
C22 C24 C27 C30 179.5(5) . . . . ?
C23 C25 C28 C31 -1.1(11) . . . . ?
C23 C26 C29 C31 -1.7(9) . . . . ?
C23 C26 C29 C32 177.5(5) . . . . ?
C24 C26 C29 C31 179.3(6) . . . . ?
C24 C26 C29 C32 -1.5(8) . . . . ?
C24 C27 C30 C32 -1.7(9) . . . . ?
C25 C23 C26 C24 179.3(6) . . . . ?
C25 C23 C26 C29 0.4(9) . . . . ?
C25 C28 C31 C29 -0.3(10) . . . . ?
C25 C28 C31 C33 -179.5(7) . . . . ?
C26 C23 C25 C28 1.0(10) . . . . ?
C26 C24 C27 C30 -0.3(9) . . . . ?
C26 C29 C31 C28 1.6(9) . . . . ?
C26 C29 C31 C33 -179.1(6) . . . . ?
C26 C29 C32 C30 -0.5(9) . . . . ?
C26 C29 C32 C34 -178.9(6) . . . . ?
C27 C24 C26 C23 -177.0(5) . . . . ?
C27 C24 C26 C29 1.9(8) . . . . ?
C27 C30 C32 C29 2.2(9) . . . . ?
C27 C30 C32 C34 -179.5(6) . . . . ?
C28 C31 C33 O4 -1.9(12) . . . . ?
C28 C31 C33 N6 177.7(7) . . . . ?
C29 C31 C33 O4 178.9(7) . . . . ?
C29 C31 C33 N6 -1.5(11) . . . . ?
C29 C32 C34 O3 177.6(7) . . . . ?
C29 C32 C34 N6 -2.5(10) . . . . ?
C30 C32 C34 O3 -0.8(11) . . . . ?
C30 C32 C34 N6 179.1(7) . . . . ?
C31 C29 C32 C30 178.6(6) . . . . ?
C31 C29 C32 C34 0.3(9) . . . . ?
C32 C29 C31 C28 -177.5(6) . . . . ?
C32 C29 C31 C33 1.7(10) . . . . ?
C33 N6 C34 O3 -177.3(8) . . . . ?
C33 N6 C34 C32 2.8(12) . . . . ?
C33 N6 C35 C36 -113.3(14) . . . . ?
C33 N6 C35 C38 106.8(12) . . . . ?
C34 N6 C33 O4 178.7(8) . . . . ?
C34 N6 C33 C31 -0.8(12) . . . . ?
C34 N6 C35 C36 65.8(18) . . . . ?
C34 N6 C35 C38 -74.1(14) . . . . ?
C35 N6 C33 O4 -2.2(15) . . . . ?
C35 N6 C33 C31 178.2(11) . . . . ?
C35 N6 C34 O3 3.7(15) . . . . ?
C35 N6 C34 C32 -176.3(11) . . . . ?
C36 C35 C38 C39 -172.8(16) . . . . ?
C38 C35 C36 C37 175.6(13) . . . . ?
O5 C61 C63 C65 -176.8(6) . . . . ?
O5 C61 C63 C66 2.4(9) . . . . ?
O6 C60 C62 C64 1.4(10) . . . . ?
O6 C60 C62 C65 -177.6(6) . . . . ?
N7 C42 C43 N8 -0.1(7) . . . . ?
N7 C50 C51 C52 170.7(10) . . . . ?
N8 C56 C58 C59 178.7(6) . . . . ?
N9 C44 C45 N10 0.3(7) . . . . ?
N9 C55 C57 C59 175.5(6) . . . . ?
N10 C46 C47 C48 51(2) . . . . ?
N11 C60 C62 C64 -177.8(6) . . . . ?
N11 C60 C62 C65 3.1(8) . . . . ?
N11 C61 C63 C65 1.6(8) . . . . ?
N11 C61 C63 C66 -179.2(5) . . . . ?
N12 C74 C75 C76 30(3) . . . . ?
N12 C74 C77 C78 -35(3) . . . . ?
C40 N7 C42 C43 -0.3(8) . . . . ?
C40 N7 C50 C51 -121.8(8) . . . . ?
C40 N8 C43 C42 0.4(7) . . . . ?
C40 N8 C56 C54 -24.4(10) . . . . ?
C40 N8 C56 C58 155.6(7) . . . . ?
C41 N9 C44 C45 -0.5(8) . . . . ?
C41 N9 C55 C54 11.0(10) . . . . ?
C41 N9 C55 C57 -166.7(7) . . . . ?
C41 N10 C45 C44 -0.1(8) . . . . ?
C41 N10 C46 C47 96.5(13) . . . . ?
C42 N7 C40 N8 0.6(7) . . . . ?
C42 N7 C50 C51 63.1(10) . . . . ?
C43 N8 C40 N7 -0.6(7) . . . . ?
C43 N8 C56 C54 149.8(7) . . . . ?
C43 N8 C56 C58 -30.3(10) . . . . ?
C44 N9 C41 N10 0.4(8) . . . . ?
C44 N9 C55 C54 -174.1(6) . . . . ?
C44 N9 C55 C57 8.2(10) . . . . ?
C45 N10 C41 N9 -0.2(8) . . . . ?
C45 N10 C46 C47 -89.2(13) . . . . ?
C46 N10 C41 N9 174.9(7) . . . . ?
C46 N10 C45 C44 -175.1(7) . . . . ?
C46 C47 C48 C49 178.4(15) . . . . ?
C50 N7 C40 N8 -175.3(6) . . . . ?
C50 N7 C42 C43 175.4(6) . . . . ?
C50 C51 C52 C53 -174.3(13) . . . . ?
C54 C55 C57 C59 -2.2(10) . . . . ?
C54 C56 C58 C59 -1.4(11) . . . . ?
C55 N9 C41 N10 176.1(6) . . . . ?
C55 N9 C44 C45 -176.1(6) . . . . ?
C55 C54 C56 N8 178.1(6) . . . . ?
C55 C54 C56 C58 -1.8(11) . . . . ?
C55 C57 C59 N11 -179.7(6) . . . . ?
C55 C57 C59 C58 -1.2(11) . . . . ?
C56 N8 C40 N7 174.3(6) . . . . ?
C56 N8 C43 C42 -174.5(6) . . . . ?
C56 C54 C55 N9 -174.1(6) . . . . ?
C56 C54 C55 C57 3.6(10) . . . . ?
C56 C58 C59 N11 -178.5(6) . . . . ?
C56 C58 C59 C57 2.9(11) . . . . ?
C59 N11 C60 O6 1.8(9) . . . . ?
C59 N11 C60 C62 -179.0(5) . . . . ?
C59 N11 C61 O5 -4.9(9) . . . . ?
C59 N11 C61 C63 176.6(5) . . . . ?
C60 N11 C59 C57 -75.7(8) . . . . ?
C60 N11 C59 C58 105.7(7) . . . . ?
C60 N11 C61 O5 -178.4(6) . . . . ?
C60 N11 C61 C63 3.2(9) . . . . ?
C60 C62 C64 C67 179.1(6) . . . . ?
C60 C62 C65 C63 1.3(9) . . . . ?
C60 C62 C65 C68 -179.4(5) . . . . ?
C61 N11 C59 C57 110.2(7) . . . . ?
C61 N11 C59 C58 -68.4(8) . . . . ?
C61 N11 C60 O6 175.3(6) . . . . ?
C61 N11 C60 C62 -5.5(9) . . . . ?
C61 C63 C65 C62 -3.7(9) . . . . ?
C61 C63 C65 C68 177.0(5) . . . . ?
C61 C63 C66 C69 -178.4(5) . . . . ?
C62 C64 C67 C70 -0.5(11) . . . . ?
C62 C65 C68 C70 1.0(9) . . . . ?
C62 C65 C68 C71 -177.8(6) . . . . ?
C63 C65 C68 C70 -179.6(6) . . . . ?
C63 C65 C68 C71 1.6(9) . . . . ?
C63 C66 C69 C71 1.3(9) . . . . ?
C64 C62 C65 C63 -177.8(6) . . . . ?
C64 C62 C65 C68 1.5(9) . . . . ?
C64 C67 C70 C68 3.0(11) . . . . ?
C64 C67 C70 C72 -177.3(7) . . . . ?
C65 C62 C64 C67 -1.8(10) . . . . ?
C65 C63 C66 C69 0.8(9) . . . . ?
C65 C68 C70 C67 -3.2(10) . . . . ?
C65 C68 C70 C72 177.0(7) . . . . ?
C65 C68 C71 C69 0.6(9) . . . . ?
C65 C68 C71 C73 -178.3(6) . . . . ?
C66 C63 C65 C62 177.1(6) . . . . ?
C66 C63 C65 C68 -2.2(9) . . . . ?
C66 C69 C71 C68 -2.0(10) . . . . ?
C66 C69 C71 C73 176.9(6) . . . . ?
C67 C70 C72 O8 2.6(13) . . . . ?
C67 C70 C72 N12 -179.5(8) . . . . ?
C68 C70 C72 O8 -177.7(8) . . . . ?
C68 C70 C72 N12 0.3(12) . . . . ?
C68 C71 C73 O7 -177.7(8) . . . . ?
C68 C71 C73 N12 2.3(11) . . . . ?
C69 C71 C73 O7 3.3(12) . . . . ?
C69 C71 C73 N12 -176.6(8) . . . . ?
C70 C68 C71 C69 -178.2(6) . . . . ?
C70 C68 C71 C73 2.8(10) . . . . ?
C71 C68 C70 C67 175.6(6) . . . . ?
C71 C68 C70 C72 -4.2(10) . . . . ?
C72 N12 C73 O7 173.5(10) . . . . ?
C72 N12 C73 C71 -6.6(14) . . . . ?
C72 N12 C74 C75 -110.2(18) . . . . ?
C72 N12 C74 C77 105.1(17) . . . . ?
C73 N12 C72 O8 -176.8(10) . . . . ?
C73 N12 C72 C70 5.3(15) . . . . ?
C73 N12 C74 C75 71(2) . . . . ?
C73 N12 C74 C77 -73(2) . . . . ?
C74 N12 C72 O8 5.0(19) . . . . ?
C74 N12 C72 C70 -172.9(14) . . . . ?
C74 N12 C73 O7 -8.3(19) . . . . ?
C74 N12 C73 C71 171.6(14) . . . . ?
C75 C74 C77 C78 -175(2) . . . . ?
C77 C74 C75 C76 168.6(19) . . . . ?
